data_1535531
loop_
_publ_author_name
'Hoffmann, R.'
'Hoppe, R.'

_publ_section_title
;
 Zwei neue Ordnungsvarianten des NaCl-Typs: Li4 Mo O5 und Li4 W O5
;
_journal_name_full 'Zeitschrift fuer Anorganische und Allgemeine Chemie'
_journal_page_first 157
_journal_page_last 169
_journal_volume 573
_journal_year 1989
_chemical_formula_sum 'Li4 Mo O5'
_space_group_IT_number 2
_symmetry_space_group_name_Hall '-P 1'
_symmetry_space_group_name_H-M 'P -1'
_cell_angle_alpha 101.7
_cell_angle_beta 101.48
_cell_angle_gamma 108.58
_cell_formula_units_Z 2
_cell_length_a 5.119
_cell_length_b 7.727
_cell_length_c 5.064
_cell_volume 178.262
_citation_journal_id_ASTM ZAACAB
_cod_data_source_file Hoffmann_ZAACAB_1989_1985.cif
_cod_data_source_block Li4Mo1O5
_cod_original_cell_volume 178.2619
_cod_original_formula_sum 'Li4 Mo1 O5'
_cod_database_code 1535531

loop_
_symmetry_equiv_pos_as_xyz
x,y,z
-x,-y,-z

loop_
_atom_site_label
_atom_site_type_symbol
_atom_site_fract_x
_atom_site_fract_y
_atom_site_fract_z
_atom_site_occupancy
_atom_site_U_iso_or_equiv
O4 O-2 0.1842 0.4258 0.3324 1 0.0
Li3 Li+1 0.3984 0.903 0.2136 1 0.0
Li2 Li+1 0 0 0.5 1 0.0
Mo1 Mo+6 0.2227 0.2189 0.1069 1 0.0
O2 O-2 0.823 0.0404 0.1323 1 0.0
O1 O-2 0.5638 0.336 0.0483 1 0.0
Li4 Li+1 0.6136 0.6033 0.3007 1 0.0
Li1 Li+1 0 0.5 0 1 0.0
O3 O-2 0.9895 0.7492 0.2232 1 0.0
Li5 Li+1 0.7991 0.2944 0.4201 1 0.0
O5 O-2 0.3896 0.1569 0.423 1 0.0
